data_4022508
loop_
_publ_author_name
'Carmine Coluccini'
'Stefano Grilli'
'Lodovico Lunazzi'
'Andrea Mazzanti'

_publ_contact_author
;
Dr. Andrea Mazzanti
Universita di Bologna
Dipartimento di Chimica Organica A.Mangini
Viale Risorgimento 4
40136 Bologna
Italy
;
_publ_contact_author_email mazzand@ms.fci.unibo.it
_publ_contact_author_fax '[039]051 209 3654'
_publ_contact_author_phone '[039]051 209 3633'
_publ_section_title
;
 Conformational Studies by Dynamic NMR. 94.
 Cogwheel Pathway for the Stereomutations of Durene
 Derivatives Containing the Mesityl Ring
;
_journal_name_full 'Journal of Organic Chemistry'
_journal_page_first 7266
_journal_page_last 7273
_journal_paper_doi 10.1021/jo034737t
_journal_volume 68
_journal_year 2003
_chemical_formula_sum 'C32 H38'
_chemical_formula_weight 422.62
_chemical_melting_point 190
_chemical_name_systematic
;
 1,4-bis-(mesitylethenyl)-2,3,5,6-tetramethylbenzene
;
_space_group_IT_number 14
_symmetry_cell_setting monoclinic
_symmetry_space_group_name_Hall '-P 2ybc'
_symmetry_space_group_name_H-M 'P 1 21/c 1'
_atom_sites_solution_hydrogens geom
_atom_sites_solution_primary direct
_atom_sites_solution_secondary difmap
_audit_creation_date 03/04/2003
_audit_creation_method SHELXL-97
_cell_angle_alpha 90.00
_cell_angle_beta 102.9630(10)
_cell_angle_gamma 90.00
_cell_formula_units_Z 2
_cell_length_a 13.6705(6)
_cell_length_b 6.4311(3)
_cell_length_c 14.8119(6)
_cell_measurement_temperature 293(2)
_cell_volume 1269.02(10)
_computing_structure_refinement 'SHELXL-97 (Sheldrick, 1997)'
_computing_structure_solution 'SHELXS-97 (Sheldrick, 1990)'
_diffrn_ambient_temperature 293(2)
_diffrn_measured_fraction_theta_full 1.000
_diffrn_measured_fraction_theta_max 1.000
_diffrn_measurement_device_type 'CCD area detector'
_diffrn_measurement_method 'phi and omega scans'
_diffrn_radiation_monochromator graphite
_diffrn_radiation_source 'fine-focus sealed tube'
_diffrn_radiation_type MoK\a
_diffrn_radiation_wavelength 0.71073
_diffrn_reflns_av_R_equivalents 0.0295
_diffrn_reflns_av_sigmaI/netI 0.0205
_diffrn_reflns_limit_h_max 19
_diffrn_reflns_limit_h_min -19
_diffrn_reflns_limit_k_max 9
_diffrn_reflns_limit_k_min -8
_diffrn_reflns_limit_l_max 20
_diffrn_reflns_limit_l_min -20
_diffrn_reflns_number 15727
_diffrn_reflns_theta_full 29.99
_diffrn_reflns_theta_max 29.99
_diffrn_reflns_theta_min 1.53
_exptl_absorpt_coefficient_mu 0.062
_exptl_absorpt_correction_T_max 0.9757
_exptl_absorpt_correction_T_min 0.9523
_exptl_absorpt_correction_type empirical
_exptl_crystal_colour colourless
_exptl_crystal_density_diffrn 1.106
_exptl_crystal_density_method 'not measured'
_exptl_crystal_description cubic
_exptl_crystal_F_000 460
_exptl_crystal_size_max 0.80
_exptl_crystal_size_mid 0.40
_exptl_crystal_size_min 0.40
_refine_diff_density_max 0.287
_refine_diff_density_min -0.136
_refine_diff_density_rms 0.039
_refine_ls_extinction_method none
_refine_ls_goodness_of_fit_ref 1.125
_refine_ls_hydrogen_treatment mixed
_refine_ls_matrix_type full
_refine_ls_number_parameters 150
_refine_ls_number_reflns 3694
_refine_ls_number_restraints 0
_refine_ls_restrained_S_all 1.125
_refine_ls_R_factor_all 0.0837
_refine_ls_R_factor_gt 0.0582
_refine_ls_shift/su_max 0.000
_refine_ls_shift/su_mean 0.000
_refine_ls_structure_factor_coef Fsqd
_refine_ls_weighting_details 'calc w=1/[\s^2^(Fo^2^)+(0.1124P)^2^+0.0000P] where P=(Fo^2^+2Fc^2^)/3'
_refine_ls_weighting_scheme calc
_refine_ls_wR_factor_gt 0.1849
_refine_ls_wR_factor_ref 0.1994
_reflns_number_gt 2362
_reflns_number_total 3694
_reflns_threshold_expression >2sigma(I)
_cod_data_source_file jo034737tsi20030604_012649.cif
_cod_data_source_block mono
_cod_original_sg_symbol_H-M 'P 21/c'
_cod_database_code 4022508

loop_
_symmetry_equiv_pos_as_xyz
'x, y, z'
'-x, y+1/2, -z+1/2'
'-x, -y, -z'
'x, -y-1/2, z-1/2'

loop_
_atom_site_label
_atom_site_type_symbol
_atom_site_fract_x
_atom_site_fract_y
_atom_site_fract_z
_atom_site_U_iso_or_equiv
_atom_site_adp_type
_atom_site_occupancy
_atom_site_symmetry_multiplicity
_atom_site_calc_flag
_atom_site_refinement_flags
C1 C 0.92026(8) 0.13790(18) 0.46518(8) 0.0480(3) Uani 1 1 d .
C2 C 1.00226(9) 0.12496(19) 0.42276(8) 0.0504(3) Uani 1 1 d .
C3 C 0.91863(9) 0.01235(18) 0.54306(8) 0.0489(3) Uani 1 1 d .
C4 C 0.72964(9) 0.20202(19) 0.40085(8) 0.0512(3) Uani 1 1 d .
C5 C 0.83474(9) 0.28553(19) 0.42938(9) 0.0537(3) Uani 1 1 d .
C6 C 0.70725(10) 0.0388(2) 0.33594(9) 0.0548(3) Uani 1 1 d .
C7 C 0.65149(10) 0.2827(2) 0.43844(9) 0.0608(4) Uani 1 1 d .
C8 C 0.53435(11) 0.0268(3) 0.35389(11) 0.0675(4) Uani 1 1 d .
C9 C 0.78231(12) -0.0385(3) 0.28298(11) 0.0675(4) Uani 1 1 d .
H9A H 0.7519 -0.1445 0.2401 0.101 Uiso 1 1 calc R
H9B H 0.8396 -0.0951 0.3255 0.101 Uiso 1 1 calc R
H9C H 0.8032 0.0749 0.2496 0.101 Uiso 1 1 calc R
C10 C 0.83343(10) 0.0280(3) 0.59234(10) 0.0665(4) Uani 1 1 d .
H10A H 0.7883 -0.0868 0.5745 0.100 Uiso 1 1 calc R
H10B H 0.7980 0.1562 0.5758 0.100 Uiso 1 1 calc R
H10C H 0.8599 0.0244 0.6581 0.100 Uiso 1 1 calc R
C11 C 0.55671(11) 0.1916(3) 0.41431(10) 0.0685(4) Uani 1 1 d .
H11 H 0.5060 0.2447 0.4403 0.082 Uiso 1 1 calc R
C12 C 0.61085(11) -0.0448(2) 0.31453(10) 0.0648(4) Uani 1 1 d .
H12 H 0.5973 -0.1532 0.2720 0.078 Uiso 1 1 calc R
C13 C 1.00744(11) 0.2542(3) 0.33811(10) 0.0729(4) Uani 1 1 d .
H13A H 1.0626 0.3499 0.3536 0.109 Uiso 1 1 calc R
H13B H 0.9460 0.3303 0.3181 0.109 Uiso 1 1 calc R
H13C H 1.0171 0.1642 0.2891 0.109 Uiso 1 1 calc R
C14 C 0.66420(14) 0.4636(3) 0.50502(13) 0.0816(5) Uani 1 1 d .
H14A H 0.6495 0.5909 0.4709 0.122 Uiso 1 1 calc R
H14B H 0.7321 0.4671 0.5407 0.122 Uiso 1 1 calc R
H14C H 0.6191 0.4478 0.5458 0.122 Uiso 1 1 calc R
C15 C 0.43094(13) -0.0685(4) 0.32998(14) 0.0934(6) Uani 1 1 d .
H15A H 0.3883 0.0018 0.3635 0.140 Uiso 1 1 calc R
H15B H 0.4352 -0.2130 0.3465 0.140 Uiso 1 1 calc R
H15C H 0.4035 -0.0548 0.2647 0.140 Uiso 1 1 calc R
C16 C 0.85147(12) 0.4868(2) 0.42473(13) 0.0789(5) Uani 1 1 d .
H16A H 0.7982 0.5773 0.4038 0.095 Uiso 1 1 calc R
H16B H 0.9166 0.5381 0.4424 0.095 Uiso 1 1 calc R

loop_
_atom_site_aniso_label
_atom_site_aniso_U_11
_atom_site_aniso_U_22
_atom_site_aniso_U_33
_atom_site_aniso_U_23
_atom_site_aniso_U_13
_atom_site_aniso_U_12
C1 0.0430(6) 0.0471(6) 0.0484(6) 0.0006(5) -0.0013(5) -0.0015(5)
C2 0.0463(6) 0.0540(7) 0.0469(6) 0.0072(5) 0.0018(5) -0.0034(5)
C3 0.0434(6) 0.0546(7) 0.0450(6) 0.0002(5) 0.0023(5) -0.0029(5)
C4 0.0452(6) 0.0519(7) 0.0514(6) 0.0047(5) -0.0002(5) 0.0060(5)
C5 0.0489(7) 0.0498(7) 0.0568(7) 0.0035(5) -0.0002(5) 0.0026(5)
C6 0.0521(7) 0.0583(7) 0.0502(6) 0.0040(5) 0.0038(5) 0.0028(5)
C7 0.0530(7) 0.0635(8) 0.0614(7) -0.0023(6) 0.0031(6) 0.0108(6)
C8 0.0508(7) 0.0834(10) 0.0636(8) 0.0012(7) 0.0029(6) -0.0063(7)
C9 0.0672(9) 0.0755(10) 0.0595(8) -0.0077(7) 0.0137(7) -0.0020(7)
C10 0.0538(8) 0.0883(11) 0.0569(8) 0.0069(7) 0.0112(6) 0.0081(7)
C11 0.0480(7) 0.0864(10) 0.0693(8) 0.0009(8) 0.0093(6) 0.0101(7)
C12 0.0604(8) 0.0697(9) 0.0592(8) -0.0049(6) 0.0028(6) -0.0083(6)
C13 0.0631(9) 0.0864(11) 0.0677(9) 0.0290(8) 0.0118(7) 0.0043(7)
C14 0.0726(10) 0.0747(10) 0.0958(12) -0.0211(9) 0.0152(9) 0.0111(8)
C15 0.0577(9) 0.1209(15) 0.0970(12) -0.0030(12) 0.0078(9) -0.0225(9)
C16 0.0599(9) 0.0568(9) 0.1104(13) 0.0111(8) -0.0012(9) 0.0025(6)

loop_
_atom_type_symbol
_atom_type_description
_atom_type_scat_dispersion_real
_atom_type_scat_dispersion_imag
_atom_type_scat_source
C C 0.0033 0.0016 'International Tables Vol C Tables 4.2.6.8 and 6.1.1.4'
H H 0.0000 0.0000 'International Tables Vol C Tables 4.2.6.8 and 6.1.1.4'

loop_
_geom_angle_atom_site_label_1
_geom_angle_atom_site_label_2
_geom_angle_atom_site_label_3
_geom_angle
_geom_angle_site_symmetry_1
C2 C1 C3 119.46(10) .
C2 C1 C5 120.91(10) .
C3 C1 C5 119.63(11) .
C3 C2 C1 120.31(10) 3_756
C3 C2 C13 117.92(11) 3_756
C1 C2 C13 121.76(11) .
C2 C3 C1 120.23(11) 3_756
C2 C3 C10 118.95(11) 3_756
C1 C3 C10 120.79(11) .
C6 C4 C7 118.38(12) .
C6 C4 C5 120.36(11) .
C7 C4 C5 121.25(12) .
C16 C5 C4 120.14(12) .
C16 C5 C1 120.44(12) .
C4 C5 C1 119.41(10) .
C12 C6 C4 119.50(13) .
C12 C6 C9 118.27(13) .
C4 C6 C9 122.07(12) .
C11 C7 C4 119.17(13) .
C11 C7 C14 117.11(13) .
C4 C7 C14 123.72(13) .
C11 C8 C12 116.80(13) .
C11 C8 C15 121.69(16) .
C12 C8 C15 121.50(16) .
C8 C11 C7 123.27(14) .
C8 C12 C6 122.76(14) .

loop_
_geom_bond_atom_site_label_1
_geom_bond_atom_site_label_2
_geom_bond_distance
_geom_bond_site_symmetry_2
C1 C2 1.4051(17) .
C1 C3 1.4123(16) .
C1 C5 1.5071(16) .
C2 C3 1.4000(16) 3_756
C2 C13 1.5192(17) .
C3 C2 1.4000(16) 3_756
C3 C10 1.5102(17) .
C4 C6 1.4099(18) .
C4 C7 1.4098(19) .
C4 C5 1.5029(17) .
C5 C16 1.319(2) .
C6 C12 1.3924(19) .
C6 C9 1.509(2) .
C7 C11 1.394(2) .
C7 C14 1.510(2) .
C8 C11 1.376(2) .
C8 C12 1.385(2) .
C8 C15 1.508(2) .

loop_
_geom_torsion_atom_site_label_1
_geom_torsion_atom_site_label_2
_geom_torsion_atom_site_label_3
_geom_torsion_atom_site_label_4
_geom_torsion
_geom_torsion_site_symmetry_4
C3 C1 C2 C3 0.47(18) 3_756
C5 C1 C2 C3 179.78(10) 3_756
C3 C1 C2 C13 179.22(12) .
C5 C1 C2 C13 -1.47(18) .
C2 C1 C3 C2 -0.47(18) 3_756
C5 C1 C3 C2 -179.78(10) 3_756
C2 C1 C3 C10 177.82(12) .
C5 C1 C3 C10 -1.50(17) .
C6 C4 C5 C16 127.57(16) .
C7 C4 C5 C16 -53.0(2) .
C6 C4 C5 C1 -53.74(16) .
C7 C4 C5 C1 125.73(14) .
C2 C1 C5 C16 -58.13(19) .
C3 C1 C5 C16 121.18(16) .
C2 C1 C5 C4 123.18(13) .
C3 C1 C5 C4 -57.52(15) .
C7 C4 C6 C12 -3.29(19) .
C5 C4 C6 C12 176.19(12) .
C7 C4 C6 C9 171.96(13) .
C5 C4 C6 C9 -8.56(18) .
C6 C4 C7 C11 3.5(2) .
C5 C4 C7 C11 -175.98(11) .
C6 C4 C7 C14 -177.05(13) .
C5 C4 C7 C14 3.5(2) .
C12 C8 C11 C7 -1.7(2) .
C15 C8 C11 C7 179.60(15) .
C4 C7 C11 C8 -1.0(2) .
C14 C7 C11 C8 179.50(14) .
C11 C8 C12 C6 1.9(2) .
C15 C8 C12 C6 -179.38(15) .
C4 C6 C12 C8 0.6(2) .
C9 C6 C12 C8 -174.86(14) .
